data_7032811
loop_
_publ_author_name
'Walton, Mark J.'
'Lancaster, Simon J.'
'Wright, Joseph A.'
'Elsegood, Mark R. J.'
'Redshaw, Carl'

_publ_section_title
;
 Zinc calixarene complexes for the ring opening polymerization of cyclic
 esters.
;
_journal_issue 48
_journal_name_full 'Dalton transactions (Cambridge, England : 2003)'
_journal_page_first 18001
_journal_page_last 18009
_journal_paper_doi 10.1039/c4dt02226b
_journal_volume 43
_journal_year 2014
_chemical_formula_moiety 'C56 H84 N Na O4 Si2 Zn'
_chemical_formula_sum 'C56 H84 N Na O4 Si2 Zn'
_chemical_formula_weight 979.80
_chemical_name_systematic
;
 ?
;
_space_group_crystal_system triclinic
_space_group_IT_number 2
_space_group_name_Hall '-P 1'
_space_group_name_H-M_alt 'P -1'
_symmetry_space_group_name_Hall '-P 1'
_symmetry_space_group_name_H-M 'P -1'
_atom_sites_solution_hydrogens geom
_audit_creation_method SHELXL-2013
_cell_angle_alpha 81.897(3)
_cell_angle_beta 88.440(3)
_cell_angle_gamma 89.093(3)
_cell_formula_units_Z 2
_cell_length_a 10.0724(7)
_cell_length_b 12.3152(9)
_cell_length_c 22.8866(16)
_cell_measurement_reflns_used 49433
_cell_measurement_temperature 100(2)
_cell_measurement_theta_max 27.5
_cell_measurement_theta_min 2.6
_cell_volume 2809.3(3)
_computing_cell_refinement
;
CrystalClear-SM Expert 3.1 b27 (Rigaku, 2012)
;
_computing_data_collection
;
CrystalClear-SM Expert 3.1 b27 (Rigaku, 2012)
;
_computing_data_reduction
;
CrystalClear-SM Expert 3.1 b27 (Rigaku, 2012)
;
_computing_molecular_graphics 'CAMERON (Watkin et al., 1993)'
_computing_publication_material
;
 SHELXL-2013 (Sheldrick, 2013), WinGX (Farrugia, 2012)
 and enCIFer (Allen et al., 2004)
;
_computing_structure_refinement 'SHELXL-2013 (Sheldrick, 2013)'
_computing_structure_solution 'SIR92 (Altomare et al., 1993)'
_diffrn_ambient_temperature 100(2)
_diffrn_detector_area_resol_mean 28.5714
_diffrn_measured_fraction_theta_full 0.995
_diffrn_measured_fraction_theta_max 0.995
_diffrn_measurement_device_type
;
Rigaku Saturn724+ (2x2 bin mode)
;
_diffrn_measurement_method 'profile data from \w-scans'
_diffrn_radiation_type MoK\a
_diffrn_radiation_wavelength 0.71075
_diffrn_reflns_av_R_equivalents 0.0389
_diffrn_reflns_av_unetI/netI 0.0241
_diffrn_reflns_Laue_measured_fraction_full 0.995
_diffrn_reflns_Laue_measured_fraction_max 0.995
_diffrn_reflns_limit_h_max 13
_diffrn_reflns_limit_h_min -13
_diffrn_reflns_limit_k_max 15
_diffrn_reflns_limit_k_min -15
_diffrn_reflns_limit_l_max 29
_diffrn_reflns_limit_l_min -29
_diffrn_reflns_number 48002
_diffrn_reflns_point_group_measured_fraction_full 0.995
_diffrn_reflns_point_group_measured_fraction_max 0.995
_diffrn_reflns_theta_full 25.242
_diffrn_reflns_theta_max 27.485
_diffrn_reflns_theta_min 2.967
_diffrn_source 'Sealed Tube'
_exptl_absorpt_coefficient_mu 0.530
_exptl_absorpt_correction_T_max 1.000
_exptl_absorpt_correction_T_min 0.747
_exptl_absorpt_correction_type multi-scan
_exptl_absorpt_process_details
;
CrystalClear-SM Expert 3.1 b27 (Rigaku, 2012)
;
_exptl_crystal_colour Colourless
_exptl_crystal_density_diffrn 1.158
_exptl_crystal_description Block
_exptl_crystal_F_000 1056
_exptl_crystal_size_max 0.18
_exptl_crystal_size_mid 0.13
_exptl_crystal_size_min 0.05
_refine_diff_density_max 0.901
_refine_diff_density_min -0.806
_refine_diff_density_rms 0.063
_refine_ls_extinction_method none
_refine_ls_goodness_of_fit_ref 1.055
_refine_ls_hydrogen_treatment constr
_refine_ls_matrix_type full
_refine_ls_number_parameters 603
_refine_ls_number_reflns 12822
_refine_ls_number_restraints 9
_refine_ls_restrained_S_all 1.057
_refine_ls_R_factor_all 0.0426
_refine_ls_R_factor_gt 0.0406
_refine_ls_shift/su_max 0.001
_refine_ls_shift/su_mean 0.000
_refine_ls_structure_factor_coef Fsqd
_refine_ls_weighting_details 'w=1/[\s^2^(Fo^2^)+(0.0687P)^2^+1.2729P] where P=(Fo^2^+2Fc^2^)/3'
_refine_ls_weighting_scheme calc
_refine_ls_wR_factor_gt 0.1135
_refine_ls_wR_factor_ref 0.1156
_reflns_Friedel_coverage 0.000
_reflns_number_gt 12053
_reflns_number_total 12822
_reflns_threshold_expression 'I > 2\s(I)'
_cod_data_source_file c4dt02226b2.cif
_cod_data_source_block 3
_cod_depositor_comments
;
The following automatic conversions were performed:

'_exptl_absorpt_correction_type' value 'Multi-scan' changed to
'multi-scan' according to
/usr/data/users/saulius/crontab/automatic-downloads/rss-feeds/RSC/lib/dictionaries/cif_core.dic
dictionary named 'cif_core.dic' version 2.4.2 from 2011-04-26.

Automatic conversion script
Id: cif_fix_values 2827 2014-09-09 07:05:25Z andrius 

 Adding full bibliography for 7032809--7032812.cif.
;
_cod_database_code 7032811
_shelx_space_group_comment
;
The symmetry employed for this shelxl refinement is uniquely defined
by the following loop, which should always be used as a source of
symmetry information in preference to the above space-group names.
They are only intended as comments.
;
_shelxl_version_number 2013-4

loop_
_space_group_symop_operation_xyz
'x, y, z'
'-x, -y, -z'

loop_
_atom_site_label
_atom_site_type_symbol
_atom_site_fract_x
_atom_site_fract_y
_atom_site_fract_z
_atom_site_U_iso_or_equiv
_atom_site_adp_type
_atom_site_occupancy
_atom_site_site_symmetry_order
_atom_site_calc_flag
_atom_site_refinement_flags_posn
_atom_site_refinement_flags_adp
_atom_site_refinement_flags_occupancy
_atom_site_disorder_assembly
_atom_site_disorder_group
Zn1 Zn 0.02606(2) 0.20151(2) 0.31825(2) 0.01929(6) Uani 1 1 d . . . . .
Si1 Si -0.08244(5) 0.41587(3) 0.35967(2) 0.02694(10) Uani 1 1 d . . . . .
Si2 Si 0.12308(5) 0.27794(4) 0.43183(2) 0.03281(12) Uani 1 1 d . . . . .
Na1 Na 0.09622(6) 0.05381(5) 0.21847(3) 0.02468(13) Uani 1 1 d . . . . .
N1 N 0.01484(14) 0.30055(11) 0.37442(6) 0.0239(3) Uani 1 1 d . . . . .
O1 O 0.14319(10) 0.07808(8) 0.31162(5) 0.0203(2) Uani 1 1 d . . . . .
O2 O -0.14159(10) 0.07858(9) 0.33620(4) 0.0214(2) Uani 1 1 d . . . . .
O3 O 0.00074(10) 0.21488(9) 0.23379(4) 0.0221(2) Uani 1 1 d . . . . .
O4 O 0.30569(12) 0.32345(9) 0.24819(5) 0.0256(2) Uani 1 1 d . . . . .
C1 C 0.22028(14) -0.00746(12) 0.33113(6) 0.0182(3) Uani 1 1 d . . . . .
C2 C 0.16586(15) -0.10947(12) 0.35536(6) 0.0204(3) Uani 1 1 d . . . . .
C3 C 0.25074(16) -0.19891(12) 0.37137(7) 0.0235(3) Uani 1 1 d . . . . .
H3 H 0.2132 -0.2672 0.3877 0.028 Uiso 1 1 calc R U . . .
C4 C 0.38909(16) -0.19190(13) 0.36436(7) 0.0246(3) Uani 1 1 d . . . . .
C5 C 0.44040(15) -0.09050(13) 0.33970(6) 0.0223(3) Uani 1 1 d . . . . .
H5 H 0.5338 -0.0837 0.3339 0.027 Uiso 1 1 calc R U . . .
C6 C 0.35961(14) 0.00093(12) 0.32333(6) 0.0194(3) Uani 1 1 d . . . . .
C7 C 0.01625(15) -0.11900(12) 0.36419(6) 0.0214(3) Uani 1 1 d . . . . .
H7A H -0.0142 -0.0689 0.3922 0.026 Uiso 1 1 calc R U . . .
H7B H -0.0049 -0.1948 0.3823 0.026 Uiso 1 1 calc R U . . .
C8 C -0.06018(15) -0.09198(12) 0.30750(6) 0.0211(3) Uani 1 1 d . . . . .
C9 C -0.13545(14) 0.00463(12) 0.29517(6) 0.0199(3) Uani 1 1 d . . . . .
C10 C -0.19644(14) 0.03368(12) 0.24072(6) 0.0206(3) Uani 1 1 d . . . . .
C11 C -0.18845(15) -0.04096(13) 0.20003(6) 0.0235(3) Uani 1 1 d . . . . .
H11 H -0.2307 -0.0228 0.1633 0.028 Uiso 1 1 calc R U . . .
C12 C -0.12037(16) -0.14169(13) 0.21148(7) 0.0241(3) Uani 1 1 d . . . . .
C13 C -0.05377(16) -0.16349(13) 0.26498(7) 0.0234(3) Uani 1 1 d . . . . .
H13 H -0.0025 -0.2291 0.2727 0.028 Uiso 1 1 calc R U . . .
C14 C -0.26530(14) 0.14387(13) 0.22451(6) 0.0222(3) Uani 1 1 d . . . . .
H14A H -0.3563 0.1314 0.2118 0.027 Uiso 1 1 calc R U . . .
H14B H -0.2732 0.1810 0.2601 0.027 Uiso 1 1 calc R U . . .
C15 C -0.19402(14) 0.21899(12) 0.17590(6) 0.0206(3) Uani 1 1 d . . . . .
C16 C -0.06362(14) 0.25251(12) 0.18494(6) 0.0199(3) Uani 1 1 d . . . . .
C17 C 0.00224(15) 0.32129(12) 0.13856(7) 0.0221(3) Uani 1 1 d . . . . .
C18 C -0.06416(16) 0.35646(13) 0.08667(7) 0.0238(3) Uani 1 1 d . . . . .
H18 H -0.0193 0.4034 0.0562 0.029 Uiso 1 1 calc R U . . .
C19 C -0.19459(15) 0.32564(12) 0.07738(6) 0.0229(3) Uani 1 1 d . . . . .
C20 C -0.25691(15) 0.25570(13) 0.12301(7) 0.0225(3) Uani 1 1 d . . . . .
H20 H -0.3448 0.2324 0.1179 0.027 Uiso 1 1 calc R U . . .
C21 C 0.14412(15) 0.35511(13) 0.14681(7) 0.0250(3) Uani 1 1 d . . . . .
H21A H 0.1457 0.3997 0.1795 0.030 Uiso 1 1 calc R U . . .
H21B H 0.1762 0.4014 0.1104 0.030 Uiso 1 1 calc R U . . .
C22 C 0.23731(14) 0.25698(13) 0.16037(6) 0.0221(3) Uani 1 1 d . . . . .
C23 C 0.30827(14) 0.24136(12) 0.21281(6) 0.0211(3) Uani 1 1 d . . . . .
C24 C 0.36958(14) 0.14012(12) 0.23218(6) 0.0203(3) Uani 1 1 d . . . . .
C25 C 0.37572(14) 0.06128(13) 0.19403(6) 0.0223(3) Uani 1 1 d . . . . .
H25 H 0.4210 -0.0060 0.2061 0.027 Uiso 1 1 calc R U . . .
C26 C 0.31728(15) 0.07781(14) 0.13840(6) 0.0237(3) Uani 1 1 d . . . . .
C27 C 0.24497(15) 0.17517(14) 0.12342(6) 0.0242(3) Uani 1 1 d . . . . .
H27 H 0.1997 0.1863 0.0872 0.029 Uiso 1 1 calc R U . . .
C28 C 0.41512(14) 0.11013(12) 0.29535(6) 0.0207(3) Uani 1 1 d . . . . .
H28A H 0.5134 0.1064 0.2955 0.025 Uiso 1 1 calc R U . . .
H28B H 0.3856 0.1680 0.3189 0.025 Uiso 1 1 calc R U . . .
C29 C 0.48007(18) -0.29253(14) 0.38029(8) 0.0306(3) Uani 0.843(3) 1 d D . P A 1
C31 C 0.4718(2) -0.36528(18) 0.33240(10) 0.0372(5) Uani 0.843(3) 1 d D . P A 1
H31A H 0.5295 -0.4298 0.3419 0.056 Uiso 0.843(3) 1 calc R U P A 1
H31B H 0.5006 -0.3243 0.2945 0.056 Uiso 0.843(3) 1 calc R U P A 1
H31C H 0.3799 -0.3888 0.3298 0.056 Uiso 0.843(3) 1 calc R U P A 1
C30 C 0.4356(3) -0.3586(2) 0.43985(11) 0.0509(7) Uani 0.843(3) 1 d D . P A 1
H30A H 0.4409 -0.3122 0.4712 0.076 Uiso 0.843(3) 1 calc R U P A 1
H30B H 0.4939 -0.4229 0.4489 0.076 Uiso 0.843(3) 1 calc R U P A 1
H30C H 0.3439 -0.3826 0.4373 0.076 Uiso 0.843(3) 1 calc R U P A 1
C32 C 0.6258(3) -0.2599(2) 0.3857(2) 0.0702(12) Uani 0.843(3) 1 d D . P A 1
H32A H 0.6319 -0.2128 0.4166 0.105 Uiso 0.843(3) 1 calc R U P A 1
H32B H 0.6578 -0.2201 0.3480 0.105 Uiso 0.843(3) 1 calc R U P A 1
H32C H 0.6804 -0.3261 0.3960 0.105 Uiso 0.843(3) 1 calc R U P A 1
C29X C 0.48007(18) -0.29253(14) 0.38029(8) 0.0306(3) Uani 0.157(3) 1 d D . P A 2
C30X C 0.4031(14) -0.4001(9) 0.3967(6) 0.0509(7) Uani 0.157(3) 1 d D . P A 2
H30D H 0.3448 -0.4105 0.3644 0.076 Uiso 0.157(3) 1 calc R U P A 2
H30E H 0.3495 -0.3963 0.4327 0.076 Uiso 0.157(3) 1 calc R U P A 2
H30F H 0.4660 -0.4618 0.4033 0.076 Uiso 0.157(3) 1 calc R U P A 2
C31X C 0.5673(12) -0.3106(10) 0.3223(5) 0.0372(5) Uani 0.157(3) 1 d D . P A 2
H31D H 0.5081 -0.3249 0.2910 0.056 Uiso 0.157(3) 1 calc R U P A 2
H31E H 0.6277 -0.3734 0.3318 0.056 Uiso 0.157(3) 1 calc R U P A 2
H31F H 0.6189 -0.2446 0.3089 0.056 Uiso 0.157(3) 1 calc R U P A 2
C32X C 0.5688(17) -0.2730(12) 0.4273(9) 0.0702(12) Uani 0.157(3) 1 d D . P A 2
H32D H 0.6268 -0.3372 0.4373 0.105 Uiso 0.157(3) 1 calc R U P A 2
H32E H 0.5160 -0.2601 0.4623 0.105 Uiso 0.157(3) 1 calc R U P A 2
H32F H 0.6232 -0.2086 0.4137 0.105 Uiso 0.157(3) 1 calc R U P A 2
C33 C -0.12984(18) -0.22764(14) 0.16887(7) 0.0290(3) Uani 1 1 d . . . . .
C34 C -0.2674(2) -0.28111(17) 0.17945(10) 0.0414(4) Uani 1 1 d . . . . .
H34A H -0.3369 -0.2245 0.1725 0.062 Uiso 1 1 calc R U . . .
H34B H -0.2752 -0.3177 0.2203 0.062 Uiso 1 1 calc R U . . .
H34C H -0.2777 -0.3351 0.1523 0.062 Uiso 1 1 calc R U . . .
C35 C -0.1170(2) -0.17411(16) 0.10403(8) 0.0385(4) Uani 1 1 d . . . . .
H35A H -0.1846 -0.1161 0.0962 0.058 Uiso 1 1 calc R U . . .
H35B H -0.1298 -0.2297 0.0781 0.058 Uiso 1 1 calc R U . . .
H35C H -0.0285 -0.1424 0.0965 0.058 Uiso 1 1 calc R U . . .
C36 C -0.0233(2) -0.31823(15) 0.17987(8) 0.0345(4) Uani 1 1 d . . . . .
H36A H -0.0299 -0.3530 0.2211 0.052 Uiso 1 1 calc R U . . .
H36B H 0.0649 -0.2862 0.1719 0.052 Uiso 1 1 calc R U . . .
H36C H -0.0369 -0.3733 0.1537 0.052 Uiso 1 1 calc R U . . .
C37 C -0.26333(16) 0.37019(14) 0.01971(7) 0.0269(3) Uani 1 1 d . . . . .
C38 C -0.2892(2) 0.49365(16) 0.01809(8) 0.0374(4) Uani 1 1 d . . . . .
H38A H -0.3330 0.5226 -0.0187 0.056 Uiso 1 1 calc R U . . .
H38B H -0.2046 0.5310 0.0201 0.056 Uiso 1 1 calc R U . . .
H38C H -0.3465 0.5062 0.0518 0.056 Uiso 1 1 calc R U . . .
C39 C -0.39625(18) 0.31316(18) 0.01384(8) 0.0382(4) Uani 1 1 d . . . . .
H39A H -0.4367 0.3437 -0.0235 0.057 Uiso 1 1 calc R U . . .
H39B H -0.4561 0.3251 0.0469 0.057 Uiso 1 1 calc R U . . .
H39C H -0.3805 0.2343 0.0144 0.057 Uiso 1 1 calc R U . . .
C40 C -0.17347(18) 0.35153(15) -0.03359(7) 0.0304(3) Uani 1 1 d . . . . .
H40A H -0.2180 0.3802 -0.0702 0.046 Uiso 1 1 calc R U . . .
H40B H -0.1559 0.2728 -0.0326 0.046 Uiso 1 1 calc R U . . .
H40C H -0.0894 0.3897 -0.0318 0.046 Uiso 1 1 calc R U . . .
C41 C 0.33176(17) -0.01237(15) 0.09856(7) 0.0290(3) Uani 1 1 d . . . . .
C42 C 0.2561(2) 0.01581(18) 0.04119(8) 0.0390(4) Uani 1 1 d . . . . .
H42A H 0.2682 -0.0437 0.0172 0.059 Uiso 1 1 calc R U . . .
H42B H 0.2904 0.0841 0.0192 0.059 Uiso 1 1 calc R U . . .
H42C H 0.1614 0.0251 0.0505 0.059 Uiso 1 1 calc R U . . .
C43 C 0.48026(19) -0.02758(18) 0.08352(8) 0.0377(4) Uani 1 1 d . . . . .
H43A H 0.5292 -0.0459 0.1201 0.057 Uiso 1 1 calc R U . . .
H43B H 0.5147 0.0406 0.0614 0.057 Uiso 1 1 calc R U . . .
H43C H 0.4914 -0.0871 0.0595 0.057 Uiso 1 1 calc R U . . .
C44 C 0.2786(2) -0.12095(17) 0.13159(9) 0.0414(4) Uani 1 1 d . . . . .
H44A H 0.3262 -0.1401 0.1685 0.062 Uiso 1 1 calc R U . . .
H44B H 0.2921 -0.1792 0.1068 0.062 Uiso 1 1 calc R U . . .
H44C H 0.1835 -0.1128 0.1405 0.062 Uiso 1 1 calc R U . . .
C45 C 0.43476(19) 0.37264(14) 0.25259(8) 0.0337(4) Uani 1 1 d . . . . .
H45A H 0.5009 0.3135 0.2636 0.040 Uiso 1 1 calc R U . . .
H45B H 0.4300 0.4189 0.2847 0.040 Uiso 1 1 calc R U . . .
C46 C 0.4827(2) 0.44261(18) 0.19585(10) 0.0460(5) Uani 1 1 d . . . . .
H46A H 0.5767 0.4616 0.2001 0.055 Uiso 1 1 calc R U . . .
H46B H 0.4787 0.3985 0.1630 0.055 Uiso 1 1 calc R U . . .
C47 C 0.4034(3) 0.54703(18) 0.18001(11) 0.0560(7) Uani 1 1 d . . . . .
H47A H 0.4396 0.5874 0.1432 0.084 Uiso 1 1 calc R U . . .
H47B H 0.4088 0.5924 0.2118 0.084 Uiso 1 1 calc R U . . .
H47C H 0.3104 0.5291 0.1748 0.084 Uiso 1 1 calc R U . . .
C48 C -0.24619(18) 0.05521(19) 0.38109(8) 0.0384(4) Uani 0.609(3) 1 d D . P B 1
H48A H -0.2505 -0.0251 0.3933 0.046 Uiso 0.609(3) 1 calc R U P B 1
H48B H -0.3325 0.0800 0.3639 0.046 Uiso 0.609(3) 1 calc R U P B 1
C49 C -0.2254(3) 0.1095(2) 0.43391(12) 0.0310(5) Uani 0.609(3) 1 d D . P B 1
H49A H -0.2047 0.1878 0.4213 0.037 Uiso 0.609(3) 1 calc R U P B 1
H49B H -0.1485 0.0748 0.4556 0.037 Uiso 0.609(3) 1 calc R U P B 1
C50 C -0.3485(4) 0.1011(3) 0.47502(15) 0.0391(7) Uani 0.609(3) 1 d D . P B 1
H50A H -0.3321 0.1383 0.5092 0.059 Uiso 0.609(3) 1 calc R U P B 1
H50B H -0.3676 0.0237 0.4885 0.059 Uiso 0.609(3) 1 calc R U P B 1
H50C H -0.4246 0.1358 0.4537 0.059 Uiso 0.609(3) 1 calc R U P B 1
C48X C -0.24619(18) 0.05521(19) 0.38109(8) 0.0384(4) Uani 0.391(3) 1 d D . P B 2
H48C H -0.3186 0.0173 0.3640 0.046 Uiso 0.391(3) 1 calc R U P B 2
H48D H -0.2101 0.0036 0.4141 0.046 Uiso 0.391(3) 1 calc R U P B 2
C49X C -0.3000(5) 0.1444(4) 0.40369(19) 0.0310(5) Uani 0.391(3) 1 d D . P B 2
H49C H -0.3423 0.1939 0.3714 0.037 Uiso 0.391(3) 1 calc R U P B 2
H49D H -0.2275 0.1853 0.4188 0.037 Uiso 0.391(3) 1 calc R U P B 2
C50X C -0.4029(6) 0.1140(5) 0.4534(2) 0.0391(7) Uani 0.391(3) 1 d D . P B 2
H50D H -0.4378 0.1809 0.4672 0.059 Uiso 0.391(3) 1 calc R U P B 2
H50E H -0.3611 0.0671 0.4861 0.059 Uiso 0.391(3) 1 calc R U P B 2
H50F H -0.4758 0.0745 0.4387 0.059 Uiso 0.391(3) 1 calc R U P B 2
C51 C -0.1663(2) 0.42052(16) 0.28700(10) 0.0438(5) Uani 1 1 d . . . . .
H51A H -0.2188 0.3541 0.2873 0.066 Uiso 1 1 calc R U . . .
H51B H -0.0989 0.4246 0.2551 0.066 Uiso 1 1 calc R U . . .
H51C H -0.2248 0.4852 0.2807 0.066 Uiso 1 1 calc R U . . .
C52 C -0.2197(2) 0.42531(18) 0.41654(11) 0.0478(5) Uani 1 1 d . . . . .
H52A H -0.2739 0.3592 0.4203 0.072 Uiso 1 1 calc R U . . .
H52B H -0.2755 0.4899 0.4042 0.072 Uiso 1 1 calc R U . . .
H52C H -0.1810 0.4318 0.4547 0.072 Uiso 1 1 calc R U . . .
C53 C 0.0160(2) 0.54504(14) 0.35574(8) 0.0372(4) Uani 1 1 d . . . . .
H53A H 0.0612 0.5457 0.3931 0.056 Uiso 1 1 calc R U . . .
H53B H -0.0439 0.6088 0.3488 0.056 Uiso 1 1 calc R U . . .
H53C H 0.0820 0.5480 0.3233 0.056 Uiso 1 1 calc R U . . .
C54 C 0.0597(2) 0.33778(17) 0.49841(8) 0.0407(4) Uani 1 1 d . . . . .
H54A H 0.0420 0.4164 0.4875 0.061 Uiso 1 1 calc R U . . .
H54B H 0.1265 0.3271 0.5291 0.061 Uiso 1 1 calc R U . . .
H54C H -0.0225 0.3011 0.5134 0.061 Uiso 1 1 calc R U . . .
C55 C 0.2916(2) 0.3401(3) 0.41133(11) 0.0659(8) Uani 1 1 d . . . . .
H55A H 0.2809 0.4190 0.3983 0.099 Uiso 1 1 calc R U . . .
H55B H 0.3326 0.3051 0.3793 0.099 Uiso 1 1 calc R U . . .
H55C H 0.3484 0.3285 0.4458 0.099 Uiso 1 1 calc R U . . .
C56 C 0.1543(4) 0.1300(2) 0.45597(11) 0.0758(10) Uani 1 1 d . . . . .
H56A H 0.1880 0.0956 0.4223 0.114 Uiso 1 1 calc R U . . .
H56B H 0.0713 0.0950 0.4713 0.114 Uiso 1 1 calc R U . . .
H56C H 0.2202 0.1212 0.4871 0.114 Uiso 1 1 calc R U . . .

loop_
_atom_site_aniso_label
_atom_site_aniso_U_11
_atom_site_aniso_U_22
_atom_site_aniso_U_33
_atom_site_aniso_U_23
_atom_site_aniso_U_13
_atom_site_aniso_U_12
Zn1 0.02129(10) 0.01992(10) 0.01626(9) -0.00109(6) -0.00119(6) 0.00030(7)
Si1 0.0321(2) 0.0184(2) 0.0301(2) -0.00237(16) -0.00246(18) 0.00184(17)
Si2 0.0456(3) 0.0341(2) 0.0202(2) -0.00877(18) -0.00875(19) 0.0119(2)
Na1 0.0221(3) 0.0303(3) 0.0213(3) -0.0029(2) 0.0038(2) -0.0025(2)
N1 0.0301(7) 0.0208(6) 0.0212(6) -0.0038(5) -0.0025(5) 0.0018(5)
O1 0.0182(5) 0.0204(5) 0.0208(5) 0.0018(4) 0.0013(4) 0.0013(4)
O2 0.0201(5) 0.0266(5) 0.0169(5) -0.0014(4) 0.0035(4) -0.0039(4)
O3 0.0202(5) 0.0287(5) 0.0161(5) 0.0021(4) -0.0017(4) -0.0008(4)
O4 0.0297(6) 0.0256(5) 0.0211(5) -0.0017(4) -0.0034(4) -0.0019(4)
C1 0.0187(7) 0.0211(6) 0.0144(6) -0.0014(5) -0.0007(5) 0.0001(5)
C2 0.0228(7) 0.0218(7) 0.0161(6) -0.0008(5) -0.0016(5) -0.0025(5)
C3 0.0287(8) 0.0197(7) 0.0214(7) 0.0001(5) -0.0043(6) -0.0020(6)
C4 0.0275(8) 0.0233(7) 0.0233(7) -0.0036(6) -0.0064(6) 0.0036(6)
C5 0.0200(7) 0.0273(7) 0.0199(7) -0.0045(5) -0.0023(5) 0.0017(6)
C6 0.0199(7) 0.0234(7) 0.0148(6) -0.0020(5) -0.0006(5) -0.0023(5)
C7 0.0231(7) 0.0232(7) 0.0165(6) 0.0031(5) -0.0014(5) -0.0049(5)
C8 0.0202(7) 0.0249(7) 0.0168(6) 0.0024(5) 0.0005(5) -0.0074(5)
C9 0.0175(6) 0.0254(7) 0.0158(6) 0.0005(5) 0.0020(5) -0.0067(5)
C10 0.0163(6) 0.0269(7) 0.0174(6) 0.0016(5) 0.0022(5) -0.0048(5)
C11 0.0222(7) 0.0304(8) 0.0169(6) 0.0005(5) -0.0015(5) -0.0063(6)
C12 0.0262(7) 0.0267(7) 0.0189(7) -0.0012(5) 0.0007(6) -0.0064(6)
C13 0.0257(7) 0.0227(7) 0.0209(7) 0.0013(5) 0.0000(6) -0.0051(6)
C14 0.0159(6) 0.0308(8) 0.0187(6) 0.0003(6) 0.0009(5) -0.0004(5)
C15 0.0185(7) 0.0245(7) 0.0176(6) 0.0003(5) 0.0022(5) 0.0018(5)
C16 0.0191(7) 0.0231(7) 0.0166(6) 0.0005(5) -0.0010(5) 0.0011(5)
C17 0.0222(7) 0.0229(7) 0.0202(7) 0.0011(5) -0.0010(5) -0.0011(5)
C18 0.0253(7) 0.0248(7) 0.0192(7) 0.0034(5) 0.0003(6) 0.0001(6)
C19 0.0239(7) 0.0249(7) 0.0189(7) 0.0000(5) -0.0030(5) 0.0043(6)
C20 0.0193(7) 0.0277(7) 0.0200(7) -0.0015(6) -0.0016(5) 0.0025(6)
C21 0.0231(7) 0.0259(7) 0.0234(7) 0.0061(6) -0.0032(6) -0.0046(6)
C22 0.0179(7) 0.0278(7) 0.0187(7) 0.0038(5) 0.0015(5) -0.0057(5)
C23 0.0188(6) 0.0263(7) 0.0174(6) 0.0000(5) 0.0021(5) -0.0054(5)
C24 0.0147(6) 0.0282(7) 0.0169(6) 0.0006(5) 0.0015(5) -0.0048(5)
C25 0.0169(6) 0.0303(7) 0.0191(7) -0.0013(6) 0.0020(5) -0.0018(5)
C26 0.0188(7) 0.0342(8) 0.0180(7) -0.0036(6) 0.0028(5) -0.0048(6)
C27 0.0198(7) 0.0354(8) 0.0161(6) 0.0012(6) -0.0005(5) -0.0055(6)
C28 0.0183(6) 0.0255(7) 0.0175(6) -0.0003(5) -0.0008(5) -0.0026(5)
C29 0.0320(9) 0.0237(7) 0.0363(9) -0.0047(6) -0.0087(7) 0.0068(6)
C31 0.0414(12) 0.0338(11) 0.0376(11) -0.0103(9) -0.0006(9) 0.0107(9)
C30 0.0765(19) 0.0384(12) 0.0348(12) 0.0032(9) -0.0078(12) 0.0285(12)
C32 0.0409(16) 0.0271(11) 0.143(4) -0.0044(16) -0.0451(19) 0.0073(11)
C29X 0.0320(9) 0.0237(7) 0.0363(9) -0.0047(6) -0.0087(7) 0.0068(6)
C30X 0.0765(19) 0.0384(12) 0.0348(12) 0.0032(9) -0.0078(12) 0.0285(12)
C31X 0.0414(12) 0.0338(11) 0.0376(11) -0.0103(9) -0.0006(9) 0.0107(9)
C32X 0.0409(16) 0.0271(11) 0.143(4) -0.0044(16) -0.0451(19) 0.0073(11)
C33 0.0346(9) 0.0298(8) 0.0230(7) -0.0048(6) -0.0025(6) -0.0056(7)
C34 0.0403(10) 0.0392(10) 0.0477(11) -0.0149(8) -0.0028(8) -0.0118(8)
C35 0.0558(12) 0.0390(10) 0.0217(8) -0.0077(7) -0.0045(8) 0.0009(8)
C36 0.0453(10) 0.0300(8) 0.0291(8) -0.0070(7) -0.0019(7) -0.0008(7)
C37 0.0271(8) 0.0322(8) 0.0198(7) 0.0021(6) -0.0041(6) 0.0044(6)
C38 0.0451(10) 0.0359(9) 0.0292(8) 0.0024(7) -0.0061(7) 0.0140(8)
C39 0.0292(9) 0.0565(12) 0.0260(8) 0.0065(8) -0.0103(7) -0.0005(8)
C40 0.0326(8) 0.0386(9) 0.0196(7) -0.0024(6) -0.0039(6) 0.0024(7)
C41 0.0287(8) 0.0393(9) 0.0201(7) -0.0077(6) -0.0002(6) -0.0013(7)
C42 0.0406(10) 0.0542(11) 0.0252(8) -0.0150(8) -0.0066(7) 0.0045(9)
C43 0.0324(9) 0.0527(11) 0.0303(9) -0.0146(8) 0.0018(7) 0.0057(8)
C44 0.0531(12) 0.0407(10) 0.0327(9) -0.0128(8) -0.0003(8) -0.0102(9)
C45 0.0386(9) 0.0274(8) 0.0342(9) 0.0026(7) -0.0135(7) -0.0096(7)
C46 0.0477(12) 0.0452(11) 0.0432(11) 0.0034(9) -0.0052(9) -0.0220(9)
C47 0.0718(16) 0.0424(11) 0.0497(12) 0.0158(10) -0.0285(11) -0.0230(11)
C48 0.0276(9) 0.0624(12) 0.0259(8) -0.0097(8) 0.0105(7) -0.0108(8)
C49 0.0369(13) 0.0319(12) 0.0239(11) -0.0042(9) 0.0110(8) -0.0078(9)
C50 0.0378(19) 0.0486(15) 0.0303(17) -0.0063(14) 0.0134(11) 0.0017(15)
C48X 0.0276(9) 0.0624(12) 0.0259(8) -0.0097(8) 0.0105(7) -0.0108(8)
C49X 0.0369(13) 0.0319(12) 0.0239(11) -0.0042(9) 0.0110(8) -0.0078(9)
C50X 0.0378(19) 0.0486(15) 0.0303(17) -0.0063(14) 0.0134(11) 0.0017(15)
C51 0.0538(12) 0.0268(8) 0.0525(12) -0.0085(8) -0.0259(10) 0.0117(8)
C52 0.0410(11) 0.0363(10) 0.0636(14) -0.0022(9) 0.0135(10) 0.0104(8)
C53 0.0566(12) 0.0237(8) 0.0303(9) 0.0013(6) -0.0046(8) -0.0068(8)
C54 0.0619(13) 0.0394(10) 0.0209(8) -0.0058(7) -0.0007(8) 0.0087(9)
C55 0.0386(12) 0.121(3) 0.0438(13) -0.0289(14) -0.0103(10) 0.0035(14)
C56 0.144(3) 0.0444(13) 0.0423(12) -0.0140(10) -0.0454(16) 0.0375(16)

loop_
_atom_type_symbol
_atom_type_description
_atom_type_scat_dispersion_real
_atom_type_scat_dispersion_imag
_atom_type_scat_source
C C 0.0033 0.0016 'International Tables Vol C Tables 4.2.6.8 and 6.1.1.4'
H H 0.0000 0.0000 'International Tables Vol C Tables 4.2.6.8 and 6.1.1.4'
N N 0.0061 0.0033 'International Tables Vol C Tables 4.2.6.8 and 6.1.1.4'
O O 0.0106 0.0060 'International Tables Vol C Tables 4.2.6.8 and 6.1.1.4'
Si Si 0.0817 0.0704 'International Tables Vol C Tables 4.2.6.8 and 6.1.1.4'
Zn Zn 0.2839 1.4301 'International Tables Vol C Tables 4.2.6.8 and 6.1.1.4'
Na Na 0.0362 0.0249 'International Tables Vol C Tables 4.2.6.8 and 6.1.1.4'

loop_
_geom_angle_atom_site_label_1
_geom_angle_atom_site_label_2
_geom_angle_atom_site_label_3
_geom_angle
N1 Zn1 O1 131.42(5)
N1 Zn1 O3 134.32(5)
O1 Zn1 O3 88.46(5)
N1 Zn1 O2 109.26(5)
O1 Zn1 O2 87.08(4)
O3 Zn1 O2 91.34(4)
N1 Zn1 Na1 169.66(4)
O1 Zn1 Na1 44.78(3)
O3 Zn1 Na1 44.84(3)
O2 Zn1 Na1 80.85(3)
N1 Si1 C53 112.22(8)
N1 Si1 C51 111.27(8)
C53 Si1 C51 107.03(9)
N1 Si1 C52 113.37(8)
C53 Si1 C52 106.51(10)
C51 Si1 C52 106.01(11)
N1 Si2 C56 112.36(10)
N1 Si2 C54 112.12(8)
C56 Si2 C54 106.90(11)
N1 Si2 C55 112.25(9)
C56 Si2 C55 105.96(16)
C54 Si2 C55 106.82(11)
O1 Na1 O3 73.42(4)
O1 Na1 C26 114.29(5)
O3 Na1 C26 113.56(5)
O1 Na1 C25 86.97(4)
O3 Na1 C25 115.18(5)
C26 Na1 C25 28.57(4)
O1 Na1 C27 118.14(5)
O3 Na1 C27 87.14(5)
C26 Na1 C27 28.41(5)
C25 Na1 C27 49.51(4)
O1 Na1 C1 26.45(4)
O3 Na1 C1 99.83(4)
C26 Na1 C1 102.59(5)
C25 Na1 C1 74.23(4)
C27 Na1 C1 119.25(5)
O1 Na1 C9 70.18(4)
O3 Na1 C9 72.35(4)
C26 Na1 C9 173.14(5)
C25 Na1 C9 153.24(5)
C27 Na1 C9 155.02(5)
C1 Na1 C9 79.21(4)
O1 Na1 C16 99.19(4)
O3 Na1 C16 25.79(4)
C26 Na1 C16 103.97(5)
C25 Na1 C16 118.63(5)
C27 Na1 C16 75.58(5)
C1 Na1 C16 125.62(5)
C9 Na1 C16 79.87(4)
O1 Na1 C8 67.80(4)
O3 Na1 C8 98.11(5)
C26 Na1 C8 147.73(5)
C25 Na1 C8 130.42(5)
C27 Na1 C8 173.19(5)
C1 Na1 C8 64.29(4)
C9 Na1 C8 27.63(4)
C16 Na1 C8 107.44(5)
O1 Na1 C10 95.25(4)
O3 Na1 C10 68.04(4)
C26 Na1 C10 149.90(5)
C25 Na1 C10 176.56(5)
C27 Na1 C10 130.88(5)
C1 Na1 C10 106.73(4)
C9 Na1 C10 27.52(4)
C16 Na1 C10 63.65(4)
C8 Na1 C10 48.66(4)
O1 Na1 C24 65.58(4)
O3 Na1 C24 91.70(5)
C26 Na1 C24 49.51(4)
C25 Na1 C24 27.35(4)
C27 Na1 C24 56.80(4)
C1 Na1 C24 62.69(4)
C9 Na1 C24 135.63(4)
C16 Na1 C24 103.60(5)
C8 Na1 C24 126.97(4)
C10 Na1 C24 155.99(5)
O1 Na1 C22 95.28(4)
O3 Na1 C22 64.49(4)
C26 Na1 C22 49.34(5)
C25 Na1 C22 56.57(4)
C27 Na1 C22 27.44(4)
C1 Na1 C22 105.96(4)
C9 Na1 C22 136.81(5)
C16 Na1 C22 62.05(4)
C8 Na1 C22 159.31(5)
C10 Na1 C22 125.66(5)
C24 Na1 C22 47.70(4)
Si1 N1 Si2 124.02(8)
Si1 N1 Zn1 118.66(7)
Si2 N1 Zn1 116.59(7)
C1 O1 Zn1 156.13(9)
C1 O1 Na1 104.51(8)
Zn1 O1 Na1 98.21(5)
C9 O2 C48 113.74(12)
C9 O2 Zn1 110.29(8)
C48 O2 Zn1 135.84(10)
C16 O3 Zn1 152.50(10)
C16 O3 Na1 106.57(9)
Zn1 O3 Na1 97.87(5)
C23 O4 C45 113.25(13)
O1 C1 C2 121.50(13)
O1 C1 C6 119.46(12)
C2 C1 C6 118.85(13)
O1 C1 Na1 49.04(7)
C2 C1 Na1 106.18(9)
C6 C1 Na1 109.27(9)
C3 C2 C1 119.35(13)
C3 C2 C7 121.47(13)
C1 C2 C7 119.17(13)
C2 C3 C4 122.57(14)
C5 C4 C3 116.99(14)
C5 C4 C29 121.37(14)
C3 C4 C29 121.57(14)
C6 C5 C4 122.39(14)
C5 C6 C1 119.84(13)
C5 C6 C28 122.33(13)
C1 C6 C28 117.80(13)
C2 C7 C8 113.80(12)
C9 C8 C13 117.95(13)
C9 C8 C7 122.04(13)
C13 C8 C7 119.98(14)
C9 C8 Na1 73.98(8)
C13 C8 Na1 83.84(9)
C7 C8 Na1 110.55(9)
O2 C9 C8 119.27(12)
O2 C9 C10 118.74(13)
C8 C9 C10 121.79(14)
O2 C9 Na1 108.58(8)
C8 C9 Na1 78.39(8)
C10 C9 Na1 79.61(8)
C11 C10 C9 117.96(14)
C11 C10 C14 119.96(13)
C9 C10 C14 122.05(14)
C11 C10 Na1 84.52(9)
C9 C10 Na1 72.86(8)
C14 C10 Na1 110.53(9)
C10 C11 C12 122.44(14)
C13 C12 C11 117.25(14)
C13 C12 C33 122.15(14)
C11 C12 C33 120.40(14)
C8 C13 C12 122.37(15)
C15 C14 C10 113.80(12)
C20 C15 C16 120.30(13)
C20 C15 C14 120.46(13)
C16 C15 C14 119.24(13)
O3 C16 C15 121.49(13)
O3 C16 C17 119.94(13)
C15 C16 C17 118.39(13)
O3 C16 Na1 47.63(7)
C15 C16 Na1 107.34(10)
C17 C16 Na1 109.68(10)
C18 C17 C16 119.49(14)
C18 C17 C21 121.44(13)
C16 C17 C21 119.06(13)
C17 C18 C19 122.84(14)
C20 C19 C18 116.90(13)
C20 C19 C37 122.99(14)
C18 C19 C37 120.09(14)
C15 C20 C19 122.04(14)
C17 C21 C22 112.35(13)
C23 C22 C27 118.50(14)
C23 C22 C21 120.54(14)
C27 C22 C21 120.71(13)
C23 C22 Na1 82.43(8)
C27 C22 Na1 69.98(8)
C21 C22 Na1 112.79(9)
O4 C23 C22 118.85(14)
O4 C23 C24 120.16(13)
C22 C23 C24 120.67(14)
C25 C24 C23 118.40(13)
C25 C24 C28 119.46(13)
C23 C24 C28 121.79(13)
C25 C24 Na1 70.26(8)
C23 C24 Na1 82.92(8)
C28 C24 Na1 110.83(8)
C24 C25 C26 122.36(14)
C24 C25 Na1 82.39(8)
C26 C25 Na1 74.99(8)
C27 C26 C25 117.31(14)
C27 C26 C41 123.76(14)
C25 C26 C41 118.90(14)
C27 C26 Na1 76.76(9)
C25 C26 Na1 76.44(8)
C41 C26 Na1 114.62(10)
C26 C27 C22 121.98(14)
C26 C27 Na1 74.84(8)
C22 C27 Na1 82.57(8)
C6 C28 C24 111.32(12)
C31 C29 C4 108.51(15)
C31 C29 C32 109.1(2)
C4 C29 C32 111.96(15)
C31 C29 C30 108.86(18)
C4 C29 C30 110.76(16)
C32 C29 C30 107.6(2)
C36 C33 C35 108.43(15)
C36 C33 C34 108.27(15)
C35 C33 C34 108.94(16)
C36 C33 C12 112.43(14)
C35 C33 C12 111.36(14)
C34 C33 C12 107.31(14)
C38 C37 C19 109.06(14)
C38 C37 C39 108.93(15)
C19 C37 C39 112.02(13)
C38 C37 C40 109.01(14)
C19 C37 C40 109.95(13)
C39 C37 C40 107.81(15)
C42 C41 C26 112.23(15)
C42 C41 C44 108.52(15)
C26 C41 C44 109.65(13)
C42 C41 C43 109.08(14)
C26 C41 C43 108.56(14)
C44 C41 C43 108.73(16)
O4 C45 C46 113.86(14)
C47 C46 C45 114.0(2)
O2 C48 C49 112.80(17)
C48 C49 C50 111.4(2)

loop_
_geom_bond_atom_site_label_1
_geom_bond_atom_site_label_2
_geom_bond_distance
Zn1 N1 1.8929(13)
Zn1 O1 1.9297(10)
Zn1 O3 1.9402(10)
Zn1 O2 2.2760(10)
Zn1 Na1 3.1725(7)
Si1 N1 1.7116(14)
Si1 C53 1.8779(19)
Si1 C51 1.879(2)
Si1 C52 1.886(2)
Si2 N1 1.7199(14)
Si2 C56 1.852(2)
Si2 C54 1.8765(19)
Si2 C55 1.893(3)
Na1 O1 2.2576(12)
Na1 O3 2.2582(13)
Na1 C26 2.8373(16)
Na1 C25 2.8557(16)
Na1 C27 2.8615(16)
Na1 C1 2.8940(15)
Na1 C9 2.9009(15)
Na1 C16 2.9295(16)
Na1 C8 2.9563(15)
Na1 C10 2.9859(15)
Na1 C24 3.0072(15)
Na1 C22 3.0199(15)
O1 C1 1.3313(17)
O2 C9 1.3969(18)
O2 C48 1.4544(19)
O3 C16 1.3300(17)
O4 C23 1.3809(19)
O4 C45 1.455(2)
C1 C2 1.4126(19)
C1 C6 1.413(2)
C2 C3 1.397(2)
C2 C7 1.519(2)
C3 C4 1.401(2)
C4 C5 1.397(2)
C4 C29 1.537(2)
C5 C6 1.393(2)
C6 C28 1.5141(19)
C7 C8 1.5203(19)
C8 C9 1.399(2)
C8 C13 1.401(2)
C9 C10 1.403(2)
C10 C11 1.398(2)
C10 C14 1.517(2)
C11 C12 1.403(2)
C12 C13 1.403(2)
C12 C33 1.543(2)
C14 C15 1.5153(19)
C15 C20 1.396(2)
C15 C16 1.412(2)
C16 C17 1.418(2)
C17 C18 1.391(2)
C17 C21 1.519(2)
C18 C19 1.403(2)
C19 C20 1.398(2)
C19 C37 1.535(2)
C21 C22 1.521(2)
C22 C23 1.402(2)
C22 C27 1.404(2)
C23 C24 1.403(2)
C24 C25 1.394(2)
C24 C28 1.5222(19)
C25 C26 1.405(2)
C26 C27 1.398(2)
C26 C41 1.536(2)
C29 C31 1.515(3)
C29 C32 1.541(3)
C29 C30 1.545(3)
C33 C36 1.536(3)
C33 C35 1.539(2)
C33 C34 1.542(3)
C37 C38 1.534(2)
C37 C39 1.539(2)
C37 C40 1.540(2)
C41 C42 1.530(2)
C41 C44 1.537(3)
C41 C43 1.540(2)
C45 C46 1.525(3)
C46 C47 1.508(3)
C48 C49 1.483(3)
C49 C50 1.532(4)
C49X C50X 1.528(6)
